data_4304919
loop_
_publ_author_name
'Wai-Man Cheung'
'Ho-Yuen Ng'
'Ian D. Williams'
'Wa-Hung Leung'

_publ_section_title
;
Ruthenium Complexes with Tetraphenylimidodiphosphinate: Syntheses,
Structures, and Applications to Catalytic Organic Oxidation
;
_journal_name_full 'Inorganic Chemistry'
_journal_page_first 4383
_journal_page_last 4391
_journal_paper_doi 10.1021/ic800018d
_journal_volume 47
_journal_year 2008
_chemical_formula_sum 'C75 H84 N2 O4.5 P5 Ru'
_chemical_formula_weight 1341.36
_chemical_name_systematic
; 
 ? 
;
_space_group_IT_number 14
_symmetry_cell_setting monoclinic
_symmetry_space_group_name_Hall '-P 2yn'
_symmetry_space_group_name_H-M 'P 1 21/n 1'
_atom_sites_solution_hydrogens geom
_atom_sites_solution_primary direct
_atom_sites_solution_secondary difmap
_audit_creation_method SHELXL-97
_cell_angle_alpha 90.00
_cell_angle_beta 92.172(3)
_cell_angle_gamma 90.00
_cell_formula_units_Z 4
_cell_length_a 13.9898(9)
_cell_length_b 22.1110(15)
_cell_length_c 21.8982(18)
_cell_measurement_reflns_used 2116
_cell_measurement_temperature 100(2)
_cell_measurement_theta_max 17.15
_cell_measurement_theta_min 2.61
_cell_volume 6768.9(8)
_computing_structure_refinement 'SHELXL-97 (Sheldrick, 1997)'
_computing_structure_solution 'SHELXS-97 (Sheldrick, 1990)'
_diffrn_ambient_temperature 100(2)
_diffrn_measured_fraction_theta_full 0.956
_diffrn_measured_fraction_theta_max 0.956
_diffrn_radiation_monochromator graphite
_diffrn_radiation_source 'fine-focus sealed tube'
_diffrn_radiation_type MoK\a
_diffrn_radiation_wavelength 0.71073
_diffrn_reflns_av_R_equivalents 0.1051
_diffrn_reflns_av_sigmaI/netI 0.1375
_diffrn_reflns_limit_h_max 16
_diffrn_reflns_limit_h_min -16
_diffrn_reflns_limit_k_max 24
_diffrn_reflns_limit_k_min -26
_diffrn_reflns_limit_l_max 17
_diffrn_reflns_limit_l_min -26
_diffrn_reflns_number 28421
_diffrn_reflns_theta_full 25.00
_diffrn_reflns_theta_max 25.00
_diffrn_reflns_theta_min 1.84
_exptl_absorpt_coefficient_mu 0.401
_exptl_absorpt_correction_T_max 1.00
_exptl_absorpt_correction_T_min 0.88
_exptl_absorpt_correction_type multi-scan
_exptl_absorpt_process_details SADABS
_exptl_crystal_colour green
_exptl_crystal_density_diffrn 1.316
_exptl_crystal_density_method 'not measured'
_exptl_crystal_description block
_exptl_crystal_F_000 2812
_exptl_crystal_size_max 0.25
_exptl_crystal_size_mid 0.20
_exptl_crystal_size_min 0.18
_refine_diff_density_max 0.580
_refine_diff_density_min -0.559
_refine_diff_density_rms 0.096
_refine_ls_extinction_method none
_refine_ls_goodness_of_fit_ref 0.975
_refine_ls_hydrogen_treatment constr
_refine_ls_matrix_type full
_refine_ls_number_parameters 789
_refine_ls_number_reflns 11393
_refine_ls_number_restraints 0
_refine_ls_restrained_S_all 0.975
_refine_ls_R_factor_all 0.1162
_refine_ls_R_factor_gt 0.0665
_refine_ls_shift/su_max 0.001
_refine_ls_shift/su_mean 0.000
_refine_ls_structure_factor_coef Fsqd
_refine_ls_weighting_details 'calc w=1/[\s^2^(Fo^2^)+(0.0240P)^2^+0.0000P] where P=(Fo^2^+2Fc^2^)/3'
_refine_ls_weighting_scheme calc
_refine_ls_wR_factor_gt 0.0922
_refine_ls_wR_factor_ref 0.1020
_reflns_number_gt 7286
_reflns_number_total 11393
_reflns_threshold_expression >2sigma(I)
_cod_data_source_file ic800018d-file007.cif
_cod_data_source_block wai56
_cod_depositor_comments
;
The following automatic conversions were performed:
'_symmetry_cell_setting' value 'Monoclinic' changed to 'monoclinic'
according to '/home/saulius/struct/CIF-dictionaries/cif_core.dic'
dictionary named 'cif_core.dic' version 2.4.1 from 2010-06-29.

Automatic conversion script
Id: cif_fix_enum 1527 2010-12-29 10:47:43Z saulius 
;
_cod_original_formula_sum 'C75 H84 N2 O4.50 P5 Ru'
_cod_database_code 4304919

loop_
_symmetry_equiv_pos_as_xyz
'x, y, z'
'-x+1/2, y+1/2, -z+1/2'
'-x, -y, -z'
'x-1/2, -y-1/2, z-1/2'

loop_
_atom_site_label
_atom_site_type_symbol
_atom_site_fract_x
_atom_site_fract_y
_atom_site_fract_z
_atom_site_U_iso_or_equiv
_atom_site_adp_type
_atom_site_occupancy
_atom_site_symmetry_multiplicity
_atom_site_calc_flag
_atom_site_refinement_flags
_atom_site_disorder_assembly
_atom_site_disorder_group
Ru1 Ru 0.55982(3) 0.293702(17) 0.687632(18) 0.01013(10) Uani 1 1 d . . .
P1 P 0.38024(9) 0.21785(5) 0.73618(6) 0.0121(3) Uani 1 1 d . . .
P2 P 0.35369(9) 0.34312(5) 0.73522(6) 0.0130(3) Uani 1 1 d . . .
P3 P 0.59819(9) 0.41493(5) 0.60847(6) 0.0119(3) Uani 1 1 d . . .
P4 P 0.51198(9) 0.32002(5) 0.53749(6) 0.0115(3) Uani 1 1 d . . .
P5 P 0.69925(9) 0.23578(6) 0.68254(6) 0.0130(3) Uani 1 1 d . . .
O1 O 0.4732(2) 0.21771(13) 0.70229(14) 0.0143(8) Uani 1 1 d . . .
O2 O 0.4348(2) 0.35166(13) 0.69206(14) 0.0169(8) Uani 1 1 d . . .
O3 O 0.6316(2) 0.37263(13) 0.66050(14) 0.0120(8) Uani 1 1 d . . .
O4 O 0.5115(2) 0.27589(13) 0.59049(14) 0.0164(8) Uani 1 1 d . . .
N1 N 0.3505(3) 0.27889(16) 0.76885(18) 0.0148(10) Uani 1 1 d . . .
N2 N 0.5381(3) 0.38845(16) 0.55142(17) 0.0133(9) Uani 1 1 d . . .
C1 C 0.5830(3) 0.3001(2) 0.7718(2) 0.0145(11) Uani 1 1 d . . .
H1A H 0.5940 0.2620 0.7909 0.017 Uiso 1 1 calc R . .
C2 C 0.5881(3) 0.3501(2) 0.8147(2) 0.0181(12) Uani 1 1 d . . .
C3 C 0.5985(4) 0.3376(2) 0.8781(2) 0.0288(14) Uani 1 1 d . . .
H3A H 0.5986 0.2969 0.8920 0.035 Uiso 1 1 calc R . .
C4 C 0.6084(4) 0.3845(3) 0.9201(3) 0.0429(18) Uani 1 1 d . . .
H4A H 0.6158 0.3755 0.9624 0.052 Uiso 1 1 calc R . .
C5 C 0.6075(4) 0.4440(3) 0.9010(3) 0.0444(18) Uani 1 1 d . . .
H5A H 0.6144 0.4759 0.9299 0.053 Uiso 1 1 calc R . .
C6 C 0.5965(4) 0.4566(2) 0.8388(3) 0.0344(16) Uani 1 1 d . . .
H6A H 0.5955 0.4974 0.8253 0.041 Uiso 1 1 calc R . .
C7 C 0.5870(3) 0.4109(2) 0.7968(2) 0.0205(13) Uani 1 1 d . . .
H7A H 0.5795 0.4207 0.7547 0.025 Uiso 1 1 calc R . .
C11 C 0.2852(3) 0.19208(19) 0.6835(2) 0.0120(11) Uani 1 1 d . . .
C12 C 0.3048(3) 0.1677(2) 0.6281(2) 0.0206(13) Uani 1 1 d . . .
H12A H 0.3694 0.1636 0.6169 0.025 Uiso 1 1 calc R . .
C13 C 0.2311(4) 0.1488(2) 0.5878(2) 0.0260(14) Uani 1 1 d . . .
H13A H 0.2452 0.1307 0.5498 0.031 Uiso 1 1 calc R . .
C14 C 0.1385(4) 0.1564(2) 0.6037(3) 0.0266(14) Uani 1 1 d . . .
H14A H 0.0883 0.1445 0.5758 0.032 Uiso 1 1 calc R . .
C15 C 0.1159(4) 0.1813(2) 0.6595(3) 0.0258(14) Uani 1 1 d . . .
H15A H 0.0512 0.1856 0.6704 0.031 Uiso 1 1 calc R . .
C16 C 0.1905(3) 0.1998(2) 0.6993(2) 0.0229(13) Uani 1 1 d . . .
H16A H 0.1767 0.2177 0.7374 0.027 Uiso 1 1 calc R . .
C17 C 0.3876(3) 0.1597(2) 0.7953(2) 0.0103(11) Uani 1 1 d . . .
C18 C 0.3600(3) 0.1004(2) 0.7824(2) 0.0201(13) Uani 1 1 d . . .
H18A H 0.3319 0.0906 0.7435 0.024 Uiso 1 1 calc R . .
C19 C 0.3734(3) 0.0559(2) 0.8262(3) 0.0232(13) Uani 1 1 d . . .
H19A H 0.3549 0.0154 0.8173 0.028 Uiso 1 1 calc R . .
C20 C 0.4140(3) 0.0705(2) 0.8829(3) 0.0227(13) Uani 1 1 d . . .
H20A H 0.4217 0.0401 0.9134 0.027 Uiso 1 1 calc R . .
C21 C 0.4437(3) 0.1297(2) 0.8954(2) 0.0238(13) Uani 1 1 d . . .
H21A H 0.4733 0.1393 0.9340 0.029 Uiso 1 1 calc R . .
C22 C 0.4301(3) 0.1735(2) 0.8522(2) 0.0178(12) Uani 1 1 d . . .
H22A H 0.4498 0.2138 0.8609 0.021 Uiso 1 1 calc R . .
C23 C 0.3511(3) 0.3997(2) 0.7956(2) 0.0124(11) Uani 1 1 d . . .
C24 C 0.3567(3) 0.3837(2) 0.8570(2) 0.0199(13) Uani 1 1 d . . .
H24A H 0.3643 0.3424 0.8684 0.024 Uiso 1 1 calc R . .
C25 C 0.3514(4) 0.4274(2) 0.9014(3) 0.0305(15) Uani 1 1 d . . .
H25A H 0.3557 0.4161 0.9433 0.037 Uiso 1 1 calc R . .
C26 C 0.3399(4) 0.4874(2) 0.8859(3) 0.0348(16) Uani 1 1 d . . .
H26A H 0.3352 0.5174 0.9167 0.042 Uiso 1 1 calc R . .
C27 C 0.3352(4) 0.5031(2) 0.8250(3) 0.0301(15) Uani 1 1 d . . .
H27A H 0.3288 0.5444 0.8138 0.036 Uiso 1 1 calc R . .
C28 C 0.3398(3) 0.4594(2) 0.7800(3) 0.0248(14) Uani 1 1 d . . .
H28A H 0.3352 0.4708 0.7381 0.030 Uiso 1 1 calc R . .
C29 C 0.2428(3) 0.35729(19) 0.6908(2) 0.0136(12) Uani 1 1 d . . .
C30 C 0.2434(4) 0.3535(2) 0.6274(2) 0.0230(13) Uani 1 1 d . . .
H30A H 0.3013 0.3452 0.6077 0.028 Uiso 1 1 calc R . .
C31 C 0.1597(4) 0.3618(2) 0.5935(3) 0.0297(15) Uani 1 1 d . . .
H31A H 0.1599 0.3584 0.5503 0.036 Uiso 1 1 calc R . .
C32 C 0.0764(4) 0.3747(2) 0.6211(3) 0.0265(14) Uani 1 1 d . . .
H32A H 0.0191 0.3810 0.5973 0.032 Uiso 1 1 calc R . .
C33 C 0.0759(4) 0.3788(2) 0.6844(3) 0.0264(14) Uani 1 1 d . . .
H33A H 0.0181 0.3882 0.7038 0.032 Uiso 1 1 calc R . .
C34 C 0.1571(3) 0.3694(2) 0.7186(3) 0.0228(13) Uani 1 1 d . . .
H34A H 0.1556 0.3712 0.7619 0.027 Uiso 1 1 calc R . .
C35 C 0.5303(3) 0.4778(2) 0.6375(2) 0.0163(12) Uani 1 1 d . . .
C36 C 0.4366(3) 0.4878(2) 0.6184(2) 0.0188(12) Uani 1 1 d . . .
H36A H 0.4072 0.4614 0.5890 0.023 Uiso 1 1 calc R . .
C37 C 0.3848(4) 0.5349(2) 0.6411(2) 0.0212(13) Uani 1 1 d . . .
H37A H 0.3205 0.5412 0.6270 0.025 Uiso 1 1 calc R . .
C38 C 0.4269(4) 0.5738(2) 0.6849(2) 0.0240(13) Uani 1 1 d . . .
H38A H 0.3912 0.6063 0.7008 0.029 Uiso 1 1 calc R . .
C39 C 0.5196(4) 0.5645(2) 0.7047(2) 0.0246(13) Uani 1 1 d . . .
H39A H 0.5480 0.5901 0.7351 0.029 Uiso 1 1 calc R . .
C40 C 0.5722(4) 0.5178(2) 0.6804(2) 0.0204(13) Uani 1 1 d . . .
H40A H 0.6375 0.5129 0.6929 0.024 Uiso 1 1 calc R . .
C41 C 0.7049(3) 0.4511(2) 0.5811(2) 0.0146(12) Uani 1 1 d . . .
C42 C 0.7897(3) 0.4549(2) 0.6160(2) 0.0162(12) Uani 1 1 d . . .
H42A H 0.7929 0.4383 0.6561 0.019 Uiso 1 1 calc R . .
C43 C 0.8689(3) 0.4822(2) 0.5935(2) 0.0204(13) Uani 1 1 d . . .
H43A H 0.9262 0.4841 0.6181 0.025 Uiso 1 1 calc R . .
C44 C 0.8666(3) 0.5072(2) 0.5351(2) 0.0194(12) Uani 1 1 d . . .
H44A H 0.9217 0.5259 0.5194 0.023 Uiso 1 1 calc R . .
C45 C 0.7810(4) 0.5040(2) 0.5003(2) 0.0213(13) Uani 1 1 d . . .
H45A H 0.7773 0.5214 0.4607 0.026 Uiso 1 1 calc R . .
C46 C 0.7022(3) 0.47601(19) 0.5228(2) 0.0144(12) Uani 1 1 d . . .
H46A H 0.6450 0.4736 0.4982 0.017 Uiso 1 1 calc R . .
C47 C 0.5889(3) 0.2906(2) 0.4803(2) 0.0152(11) Uani 1 1 d . . .
C48 C 0.6006(3) 0.2285(2) 0.4732(2) 0.0185(12) Uani 1 1 d . . .
H48A H 0.5714 0.2016 0.5008 0.022 Uiso 1 1 calc R . .
C49 C 0.6537(3) 0.2054(3) 0.4270(2) 0.0266(13) Uani 1 1 d . . .
H49A H 0.6601 0.1629 0.4224 0.032 Uiso 1 1 calc R . .
C50 C 0.6980(3) 0.2444(3) 0.3871(2) 0.0263(14) Uani 1 1 d . . .
H50A H 0.7350 0.2287 0.3553 0.032 Uiso 1 1 calc R . .
C51 C 0.6878(3) 0.3058(2) 0.3941(2) 0.0241(14) Uani 1 1 d . . .
H51A H 0.7187 0.3325 0.3672 0.029 Uiso 1 1 calc R . .
C52 C 0.6331(3) 0.3292(2) 0.4397(2) 0.0193(12) Uani 1 1 d . . .
H52A H 0.6256 0.3717 0.4434 0.023 Uiso 1 1 calc R . .
C53 C 0.3966(3) 0.3210(2) 0.4968(2) 0.0124(11) Uani 1 1 d . . .
C54 C 0.3706(3) 0.3690(2) 0.4584(2) 0.0179(12) Uani 1 1 d . . .
H54A H 0.4117 0.4031 0.4557 0.021 Uiso 1 1 calc R . .
C55 C 0.2856(3) 0.3674(2) 0.4243(2) 0.0204(13) Uani 1 1 d . . .
H55A H 0.2686 0.4002 0.3981 0.024 Uiso 1 1 calc R . .
C56 C 0.2256(4) 0.3185(2) 0.4282(2) 0.0254(14) Uani 1 1 d . . .
H56A H 0.1668 0.3176 0.4050 0.030 Uiso 1 1 calc R . .
C57 C 0.2509(4) 0.2704(2) 0.4661(3) 0.0317(15) Uani 1 1 d . . .
H57A H 0.2096 0.2365 0.4689 0.038 Uiso 1 1 calc R . .
C58 C 0.3367(3) 0.2718(2) 0.5000(2) 0.0241(13) Uani 1 1 d . . .
H58A H 0.3542 0.2387 0.5256 0.029 Uiso 1 1 calc R . .
C59 C 0.7629(3) 0.2382(2) 0.6090(2) 0.0127(11) Uani 1 1 d . . .
H59A H 0.7119 0.2358 0.5758 0.015 Uiso 1 1 calc R . .
C60 C 0.8143(3) 0.2985(2) 0.5998(2) 0.0182(12) Uani 1 1 d . . .
H60A H 0.7691 0.3321 0.6063 0.022 Uiso 1 1 calc R . .
H60B H 0.8677 0.3022 0.6305 0.022 Uiso 1 1 calc R . .
C61 C 0.8536(3) 0.3037(2) 0.5359(2) 0.0238(13) Uani 1 1 d . . .
H61A H 0.8000 0.3021 0.5051 0.029 Uiso 1 1 calc R . .
H61B H 0.8863 0.3431 0.5318 0.029 Uiso 1 1 calc R . .
C62 C 0.9231(3) 0.2531(2) 0.5243(2) 0.0242(13) Uani 1 1 d . . .
H62A H 0.9794 0.2569 0.5528 0.029 Uiso 1 1 calc R . .
H62B H 0.9454 0.2562 0.4820 0.029 Uiso 1 1 calc R . .
C63 C 0.8757(4) 0.1920(2) 0.5331(2) 0.0261(14) Uani 1 1 d . . .
H63A H 0.9237 0.1596 0.5285 0.031 Uiso 1 1 calc R . .
H63B H 0.8246 0.1863 0.5012 0.031 Uiso 1 1 calc R . .
C64 C 0.8324(3) 0.1869(2) 0.5966(3) 0.0260(14) Uani 1 1 d . . .
H64A H 0.7985 0.1477 0.5995 0.031 Uiso 1 1 calc R . .
H64B H 0.8847 0.1872 0.6284 0.031 Uiso 1 1 calc R . .
C65 C 0.6834(4) 0.1526(2) 0.6925(2) 0.0215(13) Uani 1 1 d . . .
H65A H 0.7478 0.1338 0.6883 0.026 Uiso 1 1 calc R . .
C66 C 0.6183(3) 0.1265(2) 0.6415(2) 0.0190(12) Uani 1 1 d . . .
H66A H 0.6430 0.1380 0.6014 0.023 Uiso 1 1 calc R . .
H66B H 0.5533 0.1437 0.6444 0.023 Uiso 1 1 calc R . .
C67 C 0.6129(4) 0.0574(2) 0.6458(3) 0.0336(16) Uani 1 1 d . . .
H67A H 0.5681 0.0418 0.6134 0.040 Uiso 1 1 calc R . .
H67B H 0.6768 0.0398 0.6393 0.040 Uiso 1 1 calc R . .
C68 C 0.5794(4) 0.0387(2) 0.7073(3) 0.0405(17) Uani 1 1 d . . .
H68A H 0.5810 -0.0059 0.7104 0.049 Uiso 1 1 calc R . .
H68B H 0.5123 0.0520 0.7114 0.049 Uiso 1 1 calc R . .
C69 C 0.6411(4) 0.0657(2) 0.7591(3) 0.0363(16) Uani 1 1 d . . .
H69A H 0.7060 0.0479 0.7582 0.044 Uiso 1 1 calc R . .
H69B H 0.6136 0.0547 0.7986 0.044 Uiso 1 1 calc R . .
C70 C 0.6489(4) 0.1344(2) 0.7551(2) 0.0239(13) Uani 1 1 d . . .
H70A H 0.6944 0.1493 0.7874 0.029 Uiso 1 1 calc R . .
H70B H 0.5857 0.1529 0.7617 0.029 Uiso 1 1 calc R . .
C71 C 0.7855(3) 0.2566(2) 0.7461(2) 0.0160(12) Uani 1 1 d . . .
H71A H 0.7512 0.2467 0.7840 0.019 Uiso 1 1 calc R . .
C72 C 0.8799(3) 0.2214(2) 0.7527(2) 0.0251(14) Uani 1 1 d . . .
H72A H 0.8669 0.1776 0.7487 0.030 Uiso 1 1 calc R . .
H72B H 0.9224 0.2334 0.7196 0.030 Uiso 1 1 calc R . .
C73 C 0.9294(4) 0.2342(2) 0.8145(3) 0.0275(14) Uani 1 1 d . . .
H73A H 0.9912 0.2124 0.8173 0.033 Uiso 1 1 calc R . .
H73B H 0.8892 0.2190 0.8474 0.033 Uiso 1 1 calc R . .
C74 C 0.9473(4) 0.3019(2) 0.8238(2) 0.0299(14) Uani 1 1 d . . .
H74A H 0.9950 0.3159 0.7948 0.036 Uiso 1 1 calc R . .
H74B H 0.9737 0.3090 0.8658 0.036 Uiso 1 1 calc R . .
C75 C 0.8542(4) 0.3381(2) 0.8139(2) 0.0255(14) Uani 1 1 d . . .
H75A H 0.8094 0.3276 0.8461 0.031 Uiso 1 1 calc R . .
H75B H 0.8684 0.3818 0.8170 0.031 Uiso 1 1 calc R . .
C76 C 0.8077(3) 0.3247(2) 0.7519(2) 0.0197(13) Uani 1 1 d . . .
H76A H 0.8510 0.3370 0.7194 0.024 Uiso 1 1 calc R . .
H76B H 0.7477 0.3482 0.7466 0.024 Uiso 1 1 calc R . .
O1S O 0.5000 0.0000 0.5000 0.071(2) Uani 1 2 d S . .
C1SA C 0.5198(10) 0.0592(6) 0.4668(6) 0.053(4) Uiso 0.50 1 d P . .
C1SB C 0.3940(9) 0.0317(6) 0.5042(6) 0.048(4) Uiso 0.50 1 d P . .
C2SA C 0.4157(6) 0.0909(3) 0.4732(4) 0.074(2) Uani 1 1 d . . .

loop_
_atom_site_aniso_label
_atom_site_aniso_U_11
_atom_site_aniso_U_22
_atom_site_aniso_U_33
_atom_site_aniso_U_23
_atom_site_aniso_U_13
_atom_site_aniso_U_12
Ru1 0.00982(19) 0.0135(2) 0.0070(2) 0.0013(2) -0.00045(16) -0.00023(18)
P1 0.0132(7) 0.0133(7) 0.0097(7) 0.0015(6) 0.0002(6) 0.0005(5)
P2 0.0118(7) 0.0147(7) 0.0123(8) 0.0017(6) -0.0013(6) -0.0009(5)
P3 0.0117(7) 0.0144(7) 0.0094(7) 0.0004(6) -0.0026(6) -0.0010(5)
P4 0.0118(7) 0.0146(7) 0.0081(7) 0.0006(6) -0.0003(6) -0.0010(5)
P5 0.0119(7) 0.0167(7) 0.0102(7) 0.0006(6) -0.0018(6) -0.0002(5)
O1 0.0107(17) 0.0186(18) 0.0133(19) 0.0000(16) -0.0015(15) 0.0013(14)
O2 0.0192(19) 0.0205(19) 0.011(2) -0.0001(16) 0.0023(16) 0.0026(15)
O3 0.0086(17) 0.0180(18) 0.0087(19) 0.0018(15) -0.0068(15) -0.0015(14)
O4 0.0200(19) 0.0186(19) 0.0101(19) -0.0007(16) -0.0037(16) -0.0032(14)
N1 0.013(2) 0.016(2) 0.016(2) 0.0022(19) 0.0044(18) 0.0031(17)
N2 0.017(2) 0.016(2) 0.007(2) 0.0019(19) -0.0015(19) 0.0016(17)
C1 0.011(2) 0.022(3) 0.010(3) 0.008(2) -0.003(2) 0.005(2)
C2 0.014(3) 0.029(3) 0.010(3) 0.003(3) -0.009(2) 0.002(2)
C3 0.033(3) 0.035(3) 0.019(3) 0.001(3) -0.003(3) 0.011(3)
C4 0.065(5) 0.050(4) 0.012(4) -0.006(3) -0.024(3) 0.008(4)
C5 0.058(5) 0.048(4) 0.026(4) -0.018(4) -0.010(3) 0.009(3)
C6 0.044(4) 0.026(3) 0.033(4) -0.008(3) -0.007(3) -0.003(3)
C7 0.021(3) 0.029(3) 0.012(3) -0.002(3) -0.004(2) -0.003(2)
C11 0.020(3) 0.006(3) 0.010(3) 0.005(2) -0.001(2) 0.000(2)
C12 0.014(3) 0.027(3) 0.022(3) 0.002(3) 0.004(2) -0.002(2)
C13 0.031(3) 0.036(3) 0.011(3) 0.000(3) -0.007(3) -0.005(3)
C14 0.022(3) 0.028(3) 0.029(4) 0.005(3) -0.017(3) -0.007(3)
C15 0.017(3) 0.027(3) 0.033(4) -0.009(3) -0.004(3) 0.010(2)
C16 0.022(3) 0.022(3) 0.025(3) -0.004(3) -0.001(3) 0.000(2)
C17 0.008(2) 0.016(3) 0.007(3) 0.009(2) 0.004(2) 0.002(2)
C18 0.018(3) 0.023(3) 0.019(3) 0.001(3) -0.005(2) 0.002(2)
C19 0.020(3) 0.016(3) 0.033(4) 0.006(3) -0.001(3) 0.001(2)
C20 0.014(3) 0.028(3) 0.027(4) 0.023(3) 0.007(3) 0.011(2)
C21 0.020(3) 0.037(3) 0.015(3) 0.006(3) 0.002(2) 0.013(3)
C22 0.016(3) 0.026(3) 0.011(3) -0.003(3) 0.000(2) 0.001(2)
C23 0.009(3) 0.014(3) 0.015(3) -0.007(2) 0.005(2) -0.002(2)
C24 0.030(3) 0.013(3) 0.016(3) 0.000(2) -0.008(3) 0.000(2)
C25 0.051(4) 0.027(3) 0.014(3) 0.002(3) -0.001(3) 0.005(3)
C26 0.060(4) 0.019(3) 0.025(4) -0.013(3) -0.005(3) 0.002(3)
C27 0.052(4) 0.012(3) 0.026(4) -0.004(3) -0.001(3) 0.005(3)
C28 0.026(3) 0.026(3) 0.022(3) 0.006(3) 0.001(3) -0.004(3)
C29 0.011(3) 0.010(3) 0.019(3) -0.001(2) -0.005(2) 0.004(2)
C30 0.019(3) 0.028(3) 0.023(3) -0.004(3) 0.006(3) 0.001(2)
C31 0.029(3) 0.038(4) 0.021(4) -0.005(3) -0.009(3) -0.003(3)
C32 0.021(3) 0.020(3) 0.037(4) 0.000(3) -0.016(3) 0.001(2)
C33 0.019(3) 0.025(3) 0.036(4) 0.000(3) 0.005(3) 0.003(2)
C34 0.017(3) 0.028(3) 0.023(3) -0.001(3) -0.001(3) 0.004(2)
C35 0.018(3) 0.014(3) 0.017(3) 0.002(2) 0.004(2) 0.002(2)
C36 0.025(3) 0.021(3) 0.011(3) -0.001(2) -0.002(2) 0.006(2)
C37 0.021(3) 0.025(3) 0.018(3) 0.007(3) 0.001(3) 0.004(2)
C38 0.031(3) 0.021(3) 0.021(3) 0.005(3) 0.002(3) 0.012(2)
C39 0.036(4) 0.020(3) 0.017(3) -0.002(3) 0.006(3) -0.002(3)
C40 0.021(3) 0.021(3) 0.019(3) 0.002(3) 0.001(3) -0.007(2)
C41 0.014(3) 0.012(3) 0.018(3) 0.000(2) 0.002(2) 0.004(2)
C42 0.015(3) 0.018(3) 0.015(3) -0.003(2) 0.001(2) 0.002(2)
C43 0.011(3) 0.028(3) 0.022(3) -0.005(3) 0.000(2) -0.001(2)
C44 0.017(3) 0.020(3) 0.022(3) -0.005(3) 0.012(2) -0.002(2)
C45 0.033(3) 0.016(3) 0.015(3) -0.001(2) -0.002(3) 0.000(2)
C46 0.016(3) 0.013(3) 0.014(3) -0.002(2) -0.003(2) -0.003(2)
C47 0.015(3) 0.022(3) 0.008(3) -0.001(3) -0.007(2) 0.002(2)
C48 0.013(3) 0.029(3) 0.013(3) 0.001(3) -0.005(2) -0.003(2)
C49 0.021(3) 0.029(3) 0.029(3) -0.012(3) -0.005(3) 0.002(3)
C50 0.014(3) 0.050(4) 0.014(3) -0.006(3) -0.002(2) 0.015(3)
C51 0.014(3) 0.044(4) 0.014(3) 0.011(3) 0.000(2) 0.006(2)
C52 0.006(3) 0.035(3) 0.016(3) 0.002(3) -0.002(2) 0.001(2)
C53 0.010(3) 0.014(3) 0.013(3) -0.004(2) 0.002(2) 0.002(2)
C54 0.018(3) 0.019(3) 0.017(3) -0.004(3) 0.002(2) 0.002(2)
C55 0.020(3) 0.024(3) 0.017(3) 0.003(3) -0.003(2) 0.009(2)
C56 0.019(3) 0.043(4) 0.014(3) -0.009(3) -0.010(3) 0.001(3)
C57 0.021(3) 0.039(4) 0.034(4) 0.007(3) -0.010(3) -0.014(3)
C58 0.026(3) 0.029(3) 0.018(3) 0.008(3) -0.005(3) -0.004(2)
C59 0.013(3) 0.021(3) 0.005(3) 0.000(2) 0.001(2) -0.003(2)
C60 0.021(3) 0.024(3) 0.010(3) 0.000(3) -0.001(2) 0.005(2)
C61 0.014(3) 0.037(3) 0.020(3) 0.010(3) -0.004(2) 0.001(2)
C62 0.016(3) 0.047(4) 0.010(3) 0.000(3) 0.006(2) 0.001(3)
C63 0.021(3) 0.034(3) 0.023(3) -0.013(3) -0.004(3) 0.006(2)
C64 0.014(3) 0.029(3) 0.035(4) -0.008(3) 0.007(3) 0.004(2)
C65 0.021(3) 0.019(3) 0.025(3) -0.004(3) 0.000(3) 0.005(2)
C66 0.017(3) 0.020(3) 0.021(3) 0.000(3) 0.005(2) -0.001(2)
C67 0.023(3) 0.022(3) 0.055(5) -0.005(3) 0.000(3) -0.001(3)
C68 0.035(4) 0.022(3) 0.065(5) 0.005(3) 0.020(4) -0.004(3)
C69 0.042(4) 0.029(3) 0.039(4) 0.017(3) 0.008(3) 0.004(3)
C70 0.020(3) 0.029(3) 0.023(3) 0.003(3) 0.005(3) 0.002(2)
C71 0.015(3) 0.026(3) 0.007(3) -0.001(2) -0.005(2) 0.001(2)
C72 0.020(3) 0.028(3) 0.027(3) 0.004(3) -0.002(3) 0.005(2)
C73 0.016(3) 0.039(3) 0.026(3) 0.003(3) -0.003(3) 0.005(3)
C74 0.024(3) 0.047(4) 0.018(3) 0.000(3) -0.009(3) -0.003(3)
C75 0.031(3) 0.026(3) 0.019(3) 0.000(3) -0.008(3) -0.008(3)
C76 0.016(3) 0.018(3) 0.024(3) 0.000(3) -0.008(2) -0.002(2)
O1S 0.119(7) 0.041(4) 0.050(5) -0.011(4) -0.019(4) 0.000(4)
C2SA 0.086(6) 0.065(5) 0.073(6) 0.011(5) 0.017(5) 0.028(4)

loop_
_atom_type_symbol
_atom_type_description
_atom_type_scat_dispersion_real
_atom_type_scat_dispersion_imag
_atom_type_scat_source
C C 0.0033 0.0016 'International Tables Vol C Tables 4.2.6.8 and 6.1.1.4'
H H 0.0000 0.0000 'International Tables Vol C Tables 4.2.6.8 and 6.1.1.4'
N N 0.0061 0.0033 'International Tables Vol C Tables 4.2.6.8 and 6.1.1.4'
O O 0.0106 0.0060 'International Tables Vol C Tables 4.2.6.8 and 6.1.1.4'
P P 0.1023 0.0942 'International Tables Vol C Tables 4.2.6.8 and 6.1.1.4'
Ru Ru -1.2594 0.8363 'International Tables Vol C Tables 4.2.6.8 and 6.1.1.4'

loop_
_geom_angle_atom_site_label_1
_geom_angle_atom_site_label_2
_geom_angle_atom_site_label_3
_geom_angle
_geom_angle_site_symmetry_1
_geom_angle_site_symmetry_3
_geom_angle_publ_flag
C1 Ru1 O1 89.41(17) . . ?
C1 Ru1 O3 98.54(17) . . ?
O1 Ru1 O3 170.67(11) . . ?
C1 Ru1 O2 91.22(16) . . ?
O1 Ru1 O2 89.73(11) . . ?
O3 Ru1 O2 85.24(12) . . ?
C1 Ru1 O4 170.39(16) . . ?
O1 Ru1 O4 81.36(11) . . ?
O3 Ru1 O4 90.44(11) . . ?
O2 Ru1 O4 86.09(11) . . ?
C1 Ru1 P5 88.54(14) . . ?
O1 Ru1 P5 93.21(9) . . ?
O3 Ru1 P5 91.89(9) . . ?
O2 Ru1 P5 177.05(9) . . ?
O4 Ru1 P5 94.62(9) . . ?
O1 P1 N1 117.64(19) . . ?
O1 P1 C11 107.9(2) . . ?
N1 P1 C11 110.7(2) . . ?
O1 P1 C17 108.56(19) . . ?
N1 P1 C17 106.7(2) . . ?
C11 P1 C17 104.4(2) . . ?
O2 P2 N1 115.57(19) . . ?
O2 P2 C23 113.8(2) . . ?
N1 P2 C23 105.9(2) . . ?
O2 P2 C29 106.7(2) . . ?
N1 P2 C29 111.1(2) . . ?
C23 P2 C29 103.2(2) . . ?
O3 P3 N2 119.74(18) . . ?
O3 P3 C35 110.9(2) . . ?
N2 P3 C35 106.8(2) . . ?
O3 P3 C41 106.40(19) . . ?
N2 P3 C41 108.7(2) . . ?
C35 P3 C41 103.0(2) . . ?
O4 P4 N2 118.36(19) . . ?
O4 P4 C47 108.6(2) . . ?
N2 P4 C47 109.8(2) . . ?
O4 P4 C53 110.7(2) . . ?
N2 P4 C53 106.2(2) . . ?
C47 P4 C53 101.9(2) . . ?
C71 P5 C65 103.5(2) . . ?
C71 P5 C59 108.6(2) . . ?
C65 P5 C59 101.0(2) . . ?
C71 P5 Ru1 110.23(16) . . ?
C65 P5 Ru1 115.53(17) . . ?
C59 P5 Ru1 116.79(15) . . ?
P1 O1 Ru1 125.50(18) . . ?
P2 O2 Ru1 125.24(18) . . ?
P3 O3 Ru1 125.38(16) . . ?
P4 O4 Ru1 127.09(17) . . ?
P1 N1 P2 122.2(3) . . ?
P4 N2 P3 127.9(2) . . ?
C2 C1 Ru1 134.4(4) . . ?
C7 C2 C3 117.3(5) . . ?
C7 C2 C1 123.5(5) . . ?
C3 C2 C1 119.1(5) . . ?
C4 C3 C2 120.5(5) . . ?
C5 C4 C3 120.7(6) . . ?
C4 C5 C6 119.0(6) . . ?
C7 C6 C5 120.9(5) . . ?
C6 C7 C2 121.4(5) . . ?
C12 C11 C16 119.7(4) . . ?
C12 C11 P1 121.4(4) . . ?
C16 C11 P1 118.9(4) . . ?
C11 C12 C13 120.8(5) . . ?
C14 C13 C12 119.1(5) . . ?
C13 C14 C15 121.6(5) . . ?
C14 C15 C16 118.5(5) . . ?
C11 C16 C15 120.3(5) . . ?
C18 C17 C22 119.6(4) . . ?
C18 C17 P1 120.8(4) . . ?
C22 C17 P1 119.3(4) . . ?
C19 C18 C17 120.0(5) . . ?
C18 C19 C20 119.8(5) . . ?
C19 C20 C21 120.2(5) . . ?
C22 C21 C20 119.8(5) . . ?
C21 C22 C17 120.5(5) . . ?
C28 C23 C24 119.2(5) . . ?
C28 C23 P2 119.0(4) . . ?
C24 C23 P2 121.7(4) . . ?
C25 C24 C23 120.2(5) . . ?
C24 C25 C26 120.8(5) . . ?
C25 C26 C27 118.8(5) . . ?
C26 C27 C28 120.8(5) . . ?
C23 C28 C27 120.2(5) . . ?
C34 C29 C30 119.1(4) . . ?
C34 C29 P2 122.0(4) . . ?
C30 C29 P2 118.9(4) . . ?
C31 C30 C29 119.5(5) . . ?
C32 C31 C30 120.9(5) . . ?
C31 C32 C33 119.5(5) . . ?
C34 C33 C32 120.4(5) . . ?
C33 C34 C29 120.5(5) . . ?
C36 C35 C40 118.1(5) . . ?
C36 C35 P3 121.4(4) . . ?
C40 C35 P3 120.5(4) . . ?
C37 C36 C35 121.4(5) . . ?
C36 C37 C38 120.0(5) . . ?
C39 C38 C37 119.5(5) . . ?
C38 C39 C40 120.2(5) . . ?
C39 C40 C35 120.8(5) . . ?
C42 C41 C46 118.3(5) . . ?
C42 C41 P3 122.8(4) . . ?
C46 C41 P3 118.9(4) . . ?
C43 C42 C41 120.9(5) . . ?
C42 C43 C44 121.0(5) . . ?
C43 C44 C45 118.0(5) . . ?
C46 C45 C44 120.8(5) . . ?
C45 C46 C41 120.9(4) . . ?
C48 C47 C52 118.5(5) . . ?
C48 C47 P4 120.6(4) . . ?
C52 C47 P4 120.8(4) . . ?
C49 C48 C47 121.1(5) . . ?
C48 C49 C50 119.9(5) . . ?
C51 C50 C49 119.5(5) . . ?
C50 C51 C52 120.9(5) . . ?
C51 C52 C47 120.2(5) . . ?
C58 C53 C54 119.1(4) . . ?
C58 C53 P4 119.9(4) . . ?
C54 C53 P4 120.8(3) . . ?
C55 C54 C53 120.4(5) . . ?
C56 C55 C54 120.2(5) . . ?
C55 C56 C57 119.9(5) . . ?
C56 C57 C58 119.9(5) . . ?
C53 C58 C57 120.5(5) . . ?
C64 C59 C60 108.5(4) . . ?
C64 C59 P5 117.4(3) . . ?
C60 C59 P5 112.3(3) . . ?
C61 C60 C59 112.0(4) . . ?
C62 C61 C60 110.8(4) . . ?
C61 C62 C63 110.5(4) . . ?
C62 C63 C64 111.6(4) . . ?
C59 C64 C63 112.4(4) . . ?
C70 C65 C66 110.9(4) . . ?
C70 C65 P5 114.1(4) . . ?
C66 C65 P5 111.0(3) . . ?
C65 C66 C67 111.3(4) . . ?
C68 C67 C66 110.3(5) . . ?
C67 C68 C69 111.9(5) . . ?
C68 C69 C70 112.8(4) . . ?
C69 C70 C65 109.9(5) . . ?
C72 C71 C76 108.5(4) . . ?
C72 C71 P5 118.3(3) . . ?
C76 C71 P5 115.2(3) . . ?
C73 C72 C71 110.5(4) . . ?
C72 C73 C74 111.5(4) . . ?
C73 C74 C75 110.9(4) . . ?
C76 C75 C74 111.1(4) . . ?
C75 C76 C71 110.1(4) . . ?
C1SA O1S C1SA 180.0(11) 3_656 . ?
C1SA O1S C1SB 99.1(7) 3_656 . ?
C1SA O1S C1SB 80.9(7) . . ?
C1SA O1S C1SB 80.9(7) 3_656 3_656 ?
C1SA O1S C1SB 99.1(7) . 3_656 ?
C1SB O1S C1SB 180.0(9) . 3_656 ?
O1S C1SA C2SA 98.6(8) . . ?
C2SA C1SB O1S 98.5(8) . . ?
C1SB C2SA C1SA 82.0(7) . . ?

loop_
_geom_bond_atom_site_label_1
_geom_bond_atom_site_label_2
_geom_bond_distance
_geom_bond_site_symmetry_2
_geom_bond_publ_flag
Ru1 C1 1.864(5) . ?
Ru1 O1 2.103(3) . ?
Ru1 O3 2.110(3) . ?
Ru1 O2 2.173(3) . ?
Ru1 O4 2.242(3) . ?
Ru1 P5 2.3397(13) . ?
P1 O1 1.522(3) . ?
P1 N1 1.590(4) . ?
P1 C11 1.819(5) . ?
P1 C17 1.825(5) . ?
P2 O2 1.516(3) . ?
P2 N1 1.601(4) . ?
P2 C23 1.821(5) . ?
P2 C29 1.826(4) . ?
P3 O3 1.533(3) . ?
P3 N2 1.591(4) . ?
P3 C35 1.812(5) . ?
P3 C41 1.815(5) . ?
P4 O4 1.516(3) . ?
P4 N2 1.584(4) . ?
P4 C47 1.803(5) . ?
P4 C53 1.814(4) . ?
P5 C71 1.864(4) . ?
P5 C65 1.865(5) . ?
P5 C59 1.870(5) . ?
C1 C2 1.451(6) . ?
C2 C7 1.400(6) . ?
C2 C3 1.419(7) . ?
C3 C4 1.388(7) . ?
C4 C5 1.381(8) . ?
C5 C6 1.393(8) . ?
C6 C7 1.368(7) . ?
C11 C12 1.363(7) . ?
C11 C16 1.392(6) . ?
C12 C13 1.397(6) . ?
C13 C14 1.365(7) . ?
C14 C15 1.388(7) . ?
C15 C16 1.395(6) . ?
C17 C18 1.392(6) . ?
C17 C22 1.394(6) . ?
C18 C19 1.382(6) . ?
C19 C20 1.383(7) . ?
C20 C21 1.398(7) . ?
C21 C22 1.364(6) . ?
C23 C28 1.371(6) . ?
C23 C24 1.390(7) . ?
C24 C25 1.375(7) . ?
C25 C26 1.377(7) . ?
C26 C27 1.378(7) . ?
C27 C28 1.384(7) . ?
C29 C34 1.390(7) . ?
C29 C30 1.392(7) . ?
C30 C31 1.375(6) . ?
C31 C32 1.364(7) . ?
C32 C33 1.388(7) . ?
C33 C34 1.353(6) . ?
C35 C36 1.378(6) . ?
C35 C40 1.402(6) . ?
C36 C37 1.373(6) . ?
C37 C38 1.402(6) . ?
C38 C39 1.367(6) . ?
C39 C40 1.386(7) . ?
C41 C42 1.389(6) . ?
C41 C46 1.390(6) . ?
C42 C43 1.368(6) . ?
C43 C44 1.394(7) . ?
C44 C45 1.396(6) . ?
C45 C46 1.373(6) . ?
C47 C48 1.392(6) . ?
C47 C52 1.394(6) . ?
C48 C49 1.376(7) . ?
C49 C50 1.390(7) . ?
C50 C51 1.374(7) . ?
C51 C52 1.381(7) . ?
C53 C58 1.375(6) . ?
C53 C54 1.395(6) . ?
C54 C55 1.380(6) . ?
C55 C56 1.375(7) . ?
C56 C57 1.387(7) . ?
C57 C58 1.387(6) . ?
C59 C64 1.525(6) . ?
C59 C60 1.532(6) . ?
C60 C61 1.525(6) . ?
C61 C62 1.509(6) . ?
C62 C63 1.521(7) . ?
C63 C64 1.541(7) . ?
C65 C70 1.525(7) . ?
C65 C66 1.527(6) . ?
C66 C67 1.531(6) . ?
C67 C68 1.502(8) . ?
C68 C69 1.521(7) . ?
C69 C70 1.525(6) . ?
C71 C72 1.535(6) . ?
C71 C76 1.541(6) . ?
C72 C73 1.525(7) . ?
C73 C74 1.529(7) . ?
C74 C75 1.537(6) . ?
C75 C76 1.512(6) . ?
O1S C1SA 1.529(13) 3_656 ?
O1S C1SA 1.529(14) . ?
O1S C1SB 1.646(13) . ?
O1S C1SB 1.646(13) 3_656 ?
C1SA C2SA 1.627(14) . ?
C1SB C2SA 1.512(13) . ?
